data_4512511
loop_
_publ_author_name
'Liu, Jinyong'
'Choe, Jong Kwon'
'Wang, Yin'
'Shapley, John R.'
'Werth, Charles J.'
'Strathmann, Timothy J.'

_publ_section_title
;
 Bioinspired Complex-Nanoparticle Hybrid Catalyst System for Aqueous
 Perchlorate Reduction: Rhenium Speciation and Its Influence on Catalyst
 Activity
;
_journal_issue 2
_journal_name_full 'ACS Catalysis'
_journal_page_first 511
_journal_paper_doi 10.1021/cs501286w
_journal_volume 5
_journal_year 2015
_chemical_absolute_configuration ad
_chemical_formula_moiety 'C54 H46 N2 O4 P2 Re, C F3 O3 S '
_chemical_formula_sum 'C55 H46 F3 N2 O7 P2 Re S'
_chemical_formula_weight 1184.14
_chemical_name_systematic
; 
? 
;
_space_group_IT_number 19
_symmetry_cell_setting orthorhombic
_symmetry_space_group_name_Hall 'P 2ac 2ab'
_symmetry_space_group_name_H-M 'P 21 21 21'
_atom_sites_solution_hydrogens geom
_atom_sites_solution_primary direct
_atom_sites_solution_secondary difmap
_audit_creation_method SHELXL-97
_audit_update_record
; 
? 
;
_cell_angle_alpha 90.00
_cell_angle_beta 90.00
_cell_angle_gamma 90.00
_cell_formula_units_Z 4
_cell_length_a 11.2090(4)
_cell_length_b 11.6194(4)
_cell_length_c 37.5809(14)
_cell_measurement_reflns_used 1095
_cell_measurement_temperature 183
_cell_measurement_theta_max 52.90
_cell_measurement_theta_min 20.72
_cell_volume 4894.6(3)
_computing_cell_refinement 'SAINT V7.68A (Bruker, 2005)'
_computing_data_collection 'APEX2 V2010.11-3 (Bruker, 2010)'
_computing_data_reduction
; 
SAINT V7.68A, XPREP V2005/2, SADABS V2008/2, TWINABS V2008/2 
(Bruker, 2005 & 2008) 
;
_computing_molecular_graphics
; 
SHELXTL V6.12 (Bruker, 2005), CrystalMaker v2.1.3 (CrystalMaker, 1994) 
;
_computing_publication_material 'XCIF V6.12 (Bruker, 2005)'
_computing_structure_refinement 'SHELXTL V6.12 (Bruker, 2005)'
_computing_structure_solution 'SHELXTL V6.12 (Bruker, 2005)'
_diffrn_ambient_temperature 183
_diffrn_measured_fraction_theta_full 0.988
_diffrn_measured_fraction_theta_max 0.988
_diffrn_measurement_device 'Bruker Kappa/ApexII CCD'
_diffrn_measurement_method 'profile data from \f and \w scans'
_diffrn_radiation_monochromator graphite
_diffrn_radiation_source 'fine-focus sealed tube'
_diffrn_radiation_type CuK\a
_diffrn_radiation_wavelength 1.54178
_diffrn_radiation_wavelength_id cc56ct
_diffrn_reflns_av_R_equivalents 0.0000
_diffrn_reflns_av_sigmaI/netI 0.0310
_diffrn_reflns_limit_h_max 13
_diffrn_reflns_limit_h_min -13
_diffrn_reflns_limit_k_max 13
_diffrn_reflns_limit_k_min -13
_diffrn_reflns_limit_l_max 44
_diffrn_reflns_limit_l_min -44
_diffrn_reflns_number 20878
_diffrn_reflns_theta_full 68.21
_diffrn_reflns_theta_max 68.21
_diffrn_reflns_theta_min 2.35
_exptl_absorpt_coefficient_mu 6.446
_exptl_absorpt_correction_T_max 0.438813
_exptl_absorpt_correction_T_min 0.243357
_exptl_absorpt_correction_type multi-scan
_exptl_absorpt_process_details 'SHELXTL/XPREP V2005/2 (Bruker, 2005)'
_exptl_crystal_colour orange
_exptl_crystal_density_diffrn 1.607
_exptl_crystal_density_method 'not measured'
_exptl_crystal_description prism
_exptl_crystal_F_000 2376
_exptl_crystal_id cc56ct
_exptl_crystal_preparation
; 
The data crystal was mounted using oil (Parantone-N, Exxon) to a 
0.3 mm cryo-loop (Hampton Research). 
;
_exptl_crystal_size_max 0.240
_exptl_crystal_size_mid 0.231
_exptl_crystal_size_min 0.148
_refine_diff_density_max 1.627
_refine_diff_density_min -0.949
_refine_diff_density_rms 0.084
_refine_ls_abs_structure_details 'Flack (1983),  9297 Friedels'
_refine_ls_abs_structure_Flack -0.007(6)
_refine_ls_extinction_method none
_refine_ls_goodness_of_fit_ref 1.059
_refine_ls_hydrogen_treatment noref
_refine_ls_matrix_type full
_refine_ls_number_parameters 714
_refine_ls_number_reflns 20830
_refine_ls_number_restraints 331
_refine_ls_restrained_S_all 1.077
_refine_ls_R_factor_all 0.0348
_refine_ls_R_factor_gt 0.0329
_refine_ls_shift/su_max 0.006
_refine_ls_shift/su_mean 0.000
_refine_ls_structure_factor_coef Fsqd
_refine_ls_weighting_details 'calc w=1/[\s^2^(Fo^2^)+(0.0421P)^2^+5.9677P] where P=(Fo^2^+2Fc^2^)/3'
_refine_ls_weighting_scheme calc
_refine_ls_wR_factor_gt 0.0825
_refine_ls_wR_factor_ref 0.0843
_reflns_number_gt 19941
_reflns_number_total 20830
_reflns_threshold_expression >2sigma(I)
_cod_data_source_file cs501286w_si_002.cif
_cod_data_source_block Compound6
_cod_depositor_comments 'Adding full bibliography for 4512510--4512511.cif.'
_cod_original_sg_symbol_Hall 'P 2ac 2ab '
_cod_database_code 4512511

loop_
_symmetry_equiv_pos_as_xyz
'x, y, z'
'-x+1/2, -y, z+1/2'
'-x, y+1/2, -z+1/2'
'x+1/2, -y+1/2, -z'

loop_
_atom_site_label
_atom_site_type_symbol
_atom_site_fract_x
_atom_site_fract_y
_atom_site_fract_z
_atom_site_U_iso_or_equiv
_atom_site_adp_type
_atom_site_occupancy
_atom_site_symmetry_multiplicity
_atom_site_calc_flag
_atom_site_refinement_flags
_atom_site_disorder_assembly
_atom_site_disorder_group
Re1 Re -0.003502(12) 0.728674(10) 0.874718(4) 0.01966(5) Uani 1 1 d . . .
P1 P 0.09304(8) 0.63005(7) 0.92483(2) 0.02170(17) Uani 1 1 d . . .
P2 P 0.11228(7) 0.63817(7) 0.82635(2) 0.02137(18) Uani 1 1 d . . .
O1 O 0.1079(2) 0.8570(2) 0.88448(6) 0.0250(5) Uani 1 1 d . . .
O2 O -0.1947(2) 0.9479(2) 0.94678(7) 0.0333(6) Uani 1 1 d . . .
O3 O -0.12561(19) 0.6084(2) 0.86550(6) 0.0244(5) Uani 1 1 d . . .
O4 O -0.2342(2) 0.8803(3) 0.79656(8) 0.0395(7) Uani 1 1 d . . .
N1 N -0.1182(2) 0.8141(2) 0.91033(7) 0.0208(6) Uani 1 1 d . . .
N2 N -0.0963(3) 0.8275(2) 0.83660(8) 0.0224(6) Uani 1 1 d . . .
C1 C 0.1028(3) 0.9513(3) 0.90477(9) 0.0245(7) Uani 1 1 d . . .
C2 C 0.0022(4) 0.9824(2) 0.92504(9) 0.0258(6) Uani 1 1 d . . .
C3 C 0.0073(4) 1.0839(3) 0.94564(10) 0.0344(8) Uani 1 1 d . . .
H3A H -0.0604 1.1061 0.9592 0.041 Uiso 1 1 calc R . .
C4 C 0.1074(4) 1.1511(3) 0.94642(11) 0.0382(9) Uani 1 1 d . . .
H4A H 0.1089 1.2197 0.9602 0.046 Uiso 1 1 calc R . .
C5 C 0.2070(4) 1.1182(3) 0.92697(12) 0.0352(9) Uani 1 1 d . . .
H5A H 0.2772 1.1638 0.9281 0.042 Uiso 1 1 calc R . .
C6 C 0.2062(3) 1.0209(3) 0.90609(10) 0.0304(8) Uani 1 1 d . . .
H6A H 0.2747 1.0005 0.8926 0.037 Uiso 1 1 calc R . .
C7 C -0.1042(3) 0.9117(3) 0.92631(10) 0.0270(8) Uani 1 1 d . . .
C8 C -0.2892(3) 0.8628(3) 0.94380(11) 0.0336(9) Uani 1 1 d . . .
H8A H -0.3632 0.8981 0.9344 0.040 Uiso 1 1 calc R . .
H8B H -0.3066 0.8276 0.9672 0.040 Uiso 1 1 calc R . .
C9 C -0.2405(3) 0.7735(3) 0.91797(10) 0.0290(8) Uani 1 1 d . . .
H9A H -0.2393 0.6961 0.9290 0.035 Uiso 1 1 calc R . .
H9B H -0.2891 0.7706 0.8960 0.035 Uiso 1 1 calc R . .
C10 C -0.2174(3) 0.6000(3) 0.84290(10) 0.0264(8) Uani 1 1 d . . .
C11 C -0.2525(3) 0.6912(4) 0.82058(11) 0.0308(9) Uani 1 1 d . . .
C12 C -0.3505(3) 0.6718(4) 0.79753(11) 0.0381(10) Uani 1 1 d . . .
H12A H -0.3764 0.7323 0.7824 0.046 Uiso 1 1 calc R . .
C13 C -0.4088(4) 0.5686(4) 0.79646(12) 0.0476(11) Uani 1 1 d . . .
H13A H -0.4744 0.5577 0.7808 0.057 Uiso 1 1 calc R . .
C14 C -0.3710(4) 0.4796(4) 0.81848(12) 0.0441(11) Uani 1 1 d . . .
H14A H -0.4109 0.4075 0.8177 0.053 Uiso 1 1 calc R . .
C15 C -0.2774(3) 0.4947(4) 0.84112(10) 0.0319(9) Uani 1 1 d . . .
H15A H -0.2526 0.4328 0.8559 0.038 Uiso 1 1 calc R . .
C16 C -0.1917(3) 0.7996(3) 0.81906(9) 0.0291(8) Uani 1 1 d . . .
C17 C -0.1564(4) 0.9791(4) 0.79912(12) 0.0408(10) Uani 1 1 d . . .
H17A H -0.2019 1.0489 0.8057 0.049 Uiso 1 1 calc R . .
H17B H -0.1151 0.9932 0.7763 0.049 Uiso 1 1 calc R . .
C18 C -0.0668(4) 0.9472(3) 0.82836(12) 0.0368(9) Uani 1 1 d . . .
H18A H 0.0162 0.9541 0.8197 0.044 Uiso 1 1 calc R . .
H18B H -0.0770 0.9969 0.8495 0.044 Uiso 1 1 calc R . .
C19 C 0.1099(3) 0.7348(3) 0.96137(9) 0.0222(7) Uani 1 1 d . . .
C20 C 0.0120(3) 0.7563(3) 0.98322(9) 0.0276(7) Uani 1 1 d . . .
H20A H -0.0588 0.7122 0.9804 0.033 Uiso 1 1 calc R . .
C21 C 0.0171(3) 0.8416(3) 1.00903(9) 0.0288(8) Uani 1 1 d . . .
H21A H -0.0499 0.8553 1.0239 0.035 Uiso 1 1 calc R . .
C22 C 0.1181(3) 0.9060(3) 1.01312(10) 0.0318(8) Uani 1 1 d . . .
H22A H 0.1205 0.9652 1.0306 0.038 Uiso 1 1 calc R . .
C23 C 0.2165(3) 0.8854(3) 0.99202(10) 0.0287(8) Uani 1 1 d . . .
H23A H 0.2870 0.9298 0.9951 0.034 Uiso 1 1 calc R . .
C24 C 0.2123(3) 0.7998(3) 0.96631(10) 0.0259(7) Uani 1 1 d . . .
H24A H 0.2805 0.7855 0.9519 0.031 Uiso 1 1 calc R . .
C25 C 0.2458(3) 0.5798(3) 0.91743(9) 0.0261(8) Uani 1 1 d . . .
C26 C 0.3227(3) 0.6537(4) 0.89937(10) 0.0304(8) Uani 1 1 d . . .
H26A H 0.2947 0.7268 0.8917 0.037 Uiso 1 1 calc R . .
C27 C 0.4401(3) 0.6214(4) 0.89247(11) 0.0374(9) Uani 1 1 d . . .
H27A H 0.4925 0.6725 0.8804 0.045 Uiso 1 1 calc R . .
C28 C 0.4802(4) 0.5131(4) 0.90347(11) 0.0416(10) Uani 1 1 d . . .
H28A H 0.5605 0.4907 0.8992 0.050 Uiso 1 1 calc R . .
C29 C 0.4030(4) 0.4386(4) 0.92047(12) 0.0445(11) Uani 1 1 d . . .
H29A H 0.4297 0.3643 0.9274 0.053 Uiso 1 1 calc R . .
C30 C 0.2866(3) 0.4720(4) 0.92749(11) 0.0349(9) Uani 1 1 d . . .
H30A H 0.2342 0.4204 0.9393 0.042 Uiso 1 1 calc R . .
C31 C 0.0176(3) 0.5134(3) 0.94863(9) 0.0257(7) Uani 1 1 d . . .
C32 C 0.0566(4) 0.4804(3) 0.98254(11) 0.0328(9) Uani 1 1 d . . .
H32A H 0.1261 0.5146 0.9924 0.039 Uiso 1 1 calc R . .
C33 C -0.0052(5) 0.3985(3) 1.00174(10) 0.0392(8) Uani 1 1 d . . .
H33A H 0.0221 0.3767 1.0247 0.047 Uiso 1 1 calc R . .
C34 C -0.1063(4) 0.3481(3) 0.98779(12) 0.0403(10) Uani 1 1 d . . .
H34A H -0.1492 0.2926 1.0012 0.048 Uiso 1 1 calc R . .
C35 C -0.1446(4) 0.3785(3) 0.95447(12) 0.0361(9) Uani 1 1 d . . .
H35A H -0.2134 0.3427 0.9447 0.043 Uiso 1 1 calc R . .
C36 C -0.0838(3) 0.4613(3) 0.93489(10) 0.0285(8) Uani 1 1 d . . .
H36A H -0.1118 0.4823 0.9119 0.034 Uiso 1 1 calc R . .
C37 C 0.2346(3) 0.7160(3) 0.80516(10) 0.0238(7) Uani 1 1 d . . .
C38 C 0.2822(3) 0.8150(3) 0.81987(11) 0.0293(8) Uani 1 1 d . . .
H38A H 0.2531 0.8420 0.8421 0.035 Uiso 1 1 calc R . .
C39 C 0.3724(3) 0.8757(4) 0.80245(12) 0.0354(9) Uani 1 1 d . . .
H39A H 0.4059 0.9425 0.8131 0.043 Uiso 1 1 calc R . .
C40 C 0.4127(3) 0.8387(3) 0.76978(12) 0.0369(9) Uani 1 1 d . . .
H40A H 0.4732 0.8806 0.7577 0.044 Uiso 1 1 calc R . .
C41 C 0.3654(3) 0.7407(4) 0.75449(11) 0.0387(10) Uani 1 1 d . . .
H41A H 0.3934 0.7151 0.7320 0.046 Uiso 1 1 calc R . .
C42 C 0.2776(3) 0.6805(3) 0.77198(10) 0.0295(8) Uani 1 1 d . . .
H42A H 0.2454 0.6132 0.7613 0.035 Uiso 1 1 calc R . .
C43 C 0.1683(3) 0.4929(3) 0.83504(9) 0.0249(7) Uani 1 1 d . . .
C44 C 0.2816(3) 0.4555(3) 0.82495(12) 0.0333(9) Uani 1 1 d . . .
H44A H 0.3349 0.5076 0.8137 0.040 Uiso 1 1 calc R . .
C45 C 0.3173(4) 0.3420(3) 0.83131(13) 0.0390(10) Uani 1 1 d . . .
H45A H 0.3942 0.3169 0.8241 0.047 Uiso 1 1 calc R . .
C46 C 0.2411(4) 0.2669(4) 0.84800(11) 0.0376(9) Uani 1 1 d . . .
H46A H 0.2657 0.1899 0.8523 0.045 Uiso 1 1 calc R . .
C47 C 0.1282(4) 0.3027(3) 0.85864(10) 0.0353(9) Uani 1 1 d . . .
H47A H 0.0758 0.2503 0.8702 0.042 Uiso 1 1 calc R . .
C48 C 0.0923(3) 0.4158(3) 0.85229(10) 0.0293(8) Uani 1 1 d . . .
H48A H 0.0155 0.4405 0.8598 0.035 Uiso 1 1 calc R . .
C49 C 0.0129(3) 0.6163(3) 0.78784(8) 0.0229(7) Uani 1 1 d . . .
C50 C -0.0490(3) 0.5147(3) 0.78153(10) 0.0262(8) Uani 1 1 d . . .
H50A H -0.0360 0.4504 0.7967 0.031 Uiso 1 1 calc R . .
C51 C -0.1291(3) 0.5051(3) 0.75368(10) 0.0315(8) Uani 1 1 d . . .
H51A H -0.1709 0.4350 0.7498 0.038 Uiso 1 1 calc R . .
C52 C -0.1480(3) 0.5989(4) 0.73137(10) 0.0335(9) Uani 1 1 d . . .
H52A H -0.2032 0.5930 0.7123 0.040 Uiso 1 1 calc R . .
C53 C -0.0869(3) 0.7002(3) 0.73681(10) 0.0319(8) Uani 1 1 d . . .
H53A H -0.0993 0.7637 0.7213 0.038 Uiso 1 1 calc R . .
C54 C -0.0075(3) 0.7093(3) 0.76489(8) 0.0268(7) Uani 1 1 d . . .
H54A H 0.0337 0.7797 0.7687 0.032 Uiso 1 1 calc R . .
C55 C 0.6535(8) 0.1652(8) 0.8861(2) 0.058(2) Uani 0.591(12) 1 d PDU A 1
F1 F 0.7730(7) 0.1883(8) 0.8792(3) 0.078(2) Uani 0.591(12) 1 d PDU A 1
F2 F 0.6607(8) 0.1517(6) 0.92198(18) 0.0675(19) Uani 0.591(12) 1 d PDU A 1
F3 F 0.5999(9) 0.2676(7) 0.8826(3) 0.076(3) Uani 0.591(12) 1 d PDU A 1
S1 S 0.5859(4) 0.0609(4) 0.86332(13) 0.0401(9) Uani 0.591(12) 1 d PDU A 1
O5 O 0.6614(8) -0.0368(7) 0.8677(3) 0.044(2) Uani 0.591(12) 1 d PDU A 1
O6 O 0.5848(8) 0.1065(8) 0.82736(17) 0.063(2) Uani 0.591(12) 1 d PDU A 1
O7 O 0.4739(6) 0.0554(8) 0.8804(3) 0.075(2) Uani 0.591(12) 1 d PDU A 1
C55B C 0.6759(11) 0.1874(10) 0.8842(3) 0.049(3) Uani 0.409(12) 1 d PDU A 2
F1B F 0.7189(14) 0.1587(10) 0.9173(4) 0.090(3) Uani 0.409(12) 1 d PDU A 2
F2B F 0.6273(10) 0.2906(8) 0.8902(3) 0.046(2) Uani 0.409(12) 1 d PDU A 2
F3B F 0.7671(11) 0.2071(11) 0.8626(4) 0.091(3) Uani 0.409(12) 1 d PDU A 2
S1B S 0.5904(6) 0.0869(7) 0.8686(2) 0.0590(17) Uani 0.409(12) 1 d PDU A 2
O5B O 0.6718(14) -0.0105(11) 0.8647(5) 0.067(4) Uani 0.409(12) 1 d PDU A 2
O6B O 0.5425(14) 0.1190(13) 0.8346(3) 0.088(4) Uani 0.409(12) 1 d PDU A 2
O7B O 0.5067(13) 0.0624(13) 0.8959(4) 0.097(4) Uani 0.409(12) 1 d PDU A 2

loop_
_atom_site_aniso_label
_atom_site_aniso_U_11
_atom_site_aniso_U_22
_atom_site_aniso_U_33
_atom_site_aniso_U_23
_atom_site_aniso_U_13
_atom_site_aniso_U_12
Re1 0.01911(7) 0.02304(7) 0.01684(6) -0.00025(5) 0.00020(7) 0.00179(6)
P1 0.0199(4) 0.0252(4) 0.0200(4) -0.0018(4) -0.0014(3) 0.0014(3)
P2 0.0206(4) 0.0247(4) 0.0188(4) -0.0014(3) -0.0002(3) 0.0013(3)
O1 0.0266(12) 0.0264(12) 0.0221(14) -0.0006(10) 0.0047(9) 0.0019(9)
O2 0.0340(14) 0.0332(14) 0.0327(15) -0.0055(12) 0.0111(11) 0.0056(11)
O3 0.0224(11) 0.0302(12) 0.0206(13) 0.0005(9) -0.0027(9) 0.0017(9)
O4 0.0402(15) 0.0440(16) 0.0342(16) 0.0055(13) -0.0062(13) 0.0148(13)
N1 0.0200(14) 0.0260(14) 0.0165(14) 0.0022(12) 0.0030(11) 0.0022(11)
N2 0.0230(14) 0.0275(15) 0.0168(15) 0.0005(12) 0.0017(12) 0.0053(12)
C1 0.0335(19) 0.0243(17) 0.0157(17) -0.0019(14) -0.0029(14) 0.0027(14)
C2 0.0302(16) 0.0232(15) 0.0242(16) 0.0020(12) -0.0035(19) 0.0032(18)
C3 0.043(2) 0.0274(17) 0.0333(19) -0.0015(14) 0.006(2) 0.003(2)
C4 0.053(3) 0.027(2) 0.035(2) -0.0074(17) -0.0013(19) -0.0020(17)
C5 0.039(2) 0.028(2) 0.039(2) 0.0029(18) -0.0041(18) -0.0103(16)
C6 0.035(2) 0.0260(19) 0.030(2) 0.0037(16) 0.0027(16) 0.0001(15)
C7 0.0302(19) 0.0314(19) 0.0194(18) 0.0012(16) 0.0060(15) 0.0111(15)
C8 0.0286(19) 0.039(2) 0.033(2) -0.0009(18) 0.0139(16) 0.0038(16)
C9 0.0244(17) 0.0341(19) 0.028(2) -0.0023(16) 0.0087(15) 0.0030(15)
C10 0.0152(16) 0.045(2) 0.0190(18) -0.0048(16) 0.0024(13) 0.0013(14)
C11 0.0206(17) 0.048(2) 0.024(2) -0.0015(17) 0.0022(15) 0.0058(15)
C12 0.0215(18) 0.060(3) 0.033(2) -0.003(2) -0.0064(16) 0.0084(17)
C13 0.024(2) 0.080(3) 0.039(3) -0.009(2) -0.0138(18) -0.004(2)
C14 0.031(2) 0.061(3) 0.040(3) -0.010(2) 0.0069(19) -0.0134(19)
C15 0.0259(19) 0.045(2) 0.025(2) -0.0023(17) 0.0003(15) -0.0095(17)
C16 0.0290(19) 0.042(2) 0.0163(17) 0.0025(16) 0.0030(14) 0.0163(16)
C17 0.047(2) 0.044(2) 0.031(2) 0.0091(19) 0.0019(18) 0.0186(19)
C18 0.048(2) 0.032(2) 0.031(2) 0.0074(17) -0.0015(18) 0.0034(18)
C19 0.0246(16) 0.0224(16) 0.0197(17) 0.0011(13) -0.0046(13) 0.0055(13)
C20 0.0290(18) 0.0290(17) 0.0249(17) 0.0031(12) -0.0034(16) 0.0000(16)
C21 0.0295(19) 0.0318(18) 0.0250(17) -0.0012(13) 0.0035(16) 0.0027(15)
C22 0.042(2) 0.0297(19) 0.0234(19) -0.0059(15) -0.0018(16) 0.0038(16)
C23 0.0288(18) 0.0286(18) 0.029(2) 0.0017(15) -0.0070(15) -0.0061(14)
C24 0.0265(17) 0.0270(18) 0.0243(18) 0.0028(15) -0.0021(14) 0.0014(14)
C25 0.0198(16) 0.038(2) 0.0203(18) -0.0087(15) -0.0027(14) 0.0052(14)
C26 0.0284(18) 0.046(2) 0.0168(18) -0.0036(16) -0.0019(14) 0.0066(16)
C27 0.0285(19) 0.061(3) 0.023(2) -0.0090(19) 0.0005(16) -0.0028(19)
C28 0.026(2) 0.065(3) 0.034(2) -0.0161(19) -0.0033(17) 0.0156(19)
C29 0.040(2) 0.050(3) 0.043(3) -0.009(2) -0.007(2) 0.020(2)
C30 0.033(2) 0.040(2) 0.032(2) -0.0053(18) -0.0040(17) 0.0098(17)
C31 0.029(2) 0.0205(15) 0.0272(18) -0.0007(13) 0.0012(16) 0.0047(15)
C32 0.042(2) 0.031(2) 0.026(2) -0.0023(16) -0.0044(16) 0.0038(16)
C33 0.059(2) 0.0328(18) 0.0261(18) 0.0047(14) -0.001(2) 0.010(2)
C34 0.057(3) 0.028(2) 0.037(2) 0.0027(17) 0.018(2) 0.0023(18)
C35 0.036(2) 0.029(2) 0.043(2) -0.0049(18) 0.0062(18) -0.0032(16)
C36 0.0295(19) 0.0298(19) 0.026(2) -0.0045(15) 0.0018(16) 0.0026(15)
C37 0.0200(16) 0.0283(18) 0.0232(18) 0.0032(16) -0.0018(13) -0.0016(14)
C38 0.0257(18) 0.0341(19) 0.028(2) 0.0037(16) -0.0016(15) -0.0013(15)
C39 0.0280(19) 0.036(2) 0.042(2) 0.0088(18) -0.0063(17) -0.0032(16)
C40 0.0214(17) 0.044(2) 0.046(2) 0.0163(19) 0.0041(17) 0.0006(15)
C41 0.0298(19) 0.057(3) 0.029(2) 0.0069(19) 0.0043(16) 0.0101(18)
C42 0.0220(17) 0.038(2) 0.029(2) -0.0039(16) -0.0027(15) 0.0020(15)
C43 0.0282(18) 0.0294(18) 0.0170(17) -0.0059(15) -0.0019(14) 0.0064(14)
C44 0.030(2) 0.033(2) 0.037(2) -0.0012(18) 0.0031(17) 0.0013(17)
C45 0.033(2) 0.035(2) 0.049(3) -0.0005(19) -0.0056(19) 0.0150(16)
C46 0.051(2) 0.032(2) 0.030(2) 0.0043(17) -0.0075(18) 0.0074(18)
C47 0.046(2) 0.036(2) 0.0243(19) 0.0034(16) 0.0004(17) 0.0000(17)
C48 0.0324(19) 0.033(2) 0.0221(19) -0.0010(15) 0.0032(15) 0.0012(15)
C49 0.0179(16) 0.0315(16) 0.0193(15) -0.0023(12) 0.0006(15) 0.0010(15)
C50 0.0262(17) 0.0273(18) 0.0253(19) -0.0021(15) 0.0031(14) 0.0023(13)
C51 0.0262(19) 0.036(2) 0.033(2) -0.0104(17) -0.0019(15) 0.0008(15)
C52 0.0254(18) 0.052(2) 0.0231(19) -0.0035(17) -0.0031(15) 0.0043(16)
C53 0.0304(18) 0.041(2) 0.0241(19) 0.0044(16) 0.0001(15) 0.0017(16)
C54 0.0258(16) 0.0312(17) 0.0233(16) 0.0004(13) 0.0032(16) -0.0010(18)
C55 0.058(4) 0.045(4) 0.069(4) 0.021(3) 0.019(3) 0.013(3)
F1 0.059(3) 0.085(4) 0.091(5) -0.015(4) 0.022(4) -0.023(3)
F2 0.075(4) 0.063(3) 0.064(3) -0.013(3) 0.008(3) -0.008(3)
F3 0.094(5) 0.032(3) 0.102(6) -0.023(3) 0.000(4) 0.000(3)
S1 0.0352(14) 0.0339(14) 0.0512(16) -0.0078(11) -0.0060(11) -0.0079(11)
O5 0.076(4) 0.014(3) 0.043(4) 0.005(3) 0.002(3) 0.006(3)
O6 0.054(4) 0.093(5) 0.043(4) 0.009(3) -0.001(3) 0.028(4)
O7 0.029(3) 0.111(5) 0.084(5) -0.016(4) 0.010(3) -0.026(3)
C55B 0.035(4) 0.039(4) 0.072(5) -0.001(4) 0.000(4) -0.008(4)
F1B 0.094(6) 0.069(5) 0.107(6) -0.016(5) -0.037(5) -0.017(5)
F2B 0.057(4) 0.019(4) 0.062(5) -0.019(3) 0.005(4) -0.004(3)
F3B 0.079(5) 0.071(5) 0.122(7) 0.019(6) 0.039(6) -0.023(4)
S1B 0.037(2) 0.083(4) 0.057(3) 0.030(3) 0.006(2) 0.023(2)
O5B 0.090(6) 0.050(7) 0.060(6) 0.016(5) 0.023(5) 0.001(5)
O6B 0.088(7) 0.095(6) 0.081(7) -0.008(5) -0.019(5) 0.033(6)
O7B 0.077(6) 0.104(6) 0.109(7) -0.011(6) -0.007(6) -0.017(6)

loop_
_atom_type_symbol
_atom_type_description
_atom_type_scat_dispersion_real
_atom_type_scat_dispersion_imag
_atom_type_scat_source
C C 0.0181 0.0091 'International Tables Vol C Tables 4.2.6.8 and 6.1.1.4'
H H 0.0000 0.0000 'International Tables Vol C Tables 4.2.6.8 and 6.1.1.4'
N N 0.0311 0.0180 'International Tables Vol C Tables 4.2.6.8 and 6.1.1.4'
O O 0.0492 0.0322 'International Tables Vol C Tables 4.2.6.8 and 6.1.1.4'
F F 0.0727 0.0534 'International Tables Vol C Tables 4.2.6.8 and 6.1.1.4'
P P 0.2955 0.4335 'International Tables Vol C Tables 4.2.6.8 and 6.1.1.4'
S S 0.3331 0.5567 'International Tables Vol C Tables 4.2.6.8 and 6.1.1.4'
Re Re -5.2083 5.8923 'International Tables Vol C Tables 4.2.6.8 and 6.1.1.4'

loop_
_geom_angle_atom_site_label_1
_geom_angle_atom_site_label_2
_geom_angle_atom_site_label_3
_geom_angle
O1 Re1 O3 175.56(9)
O1 Re1 N1 84.95(10)
O3 Re1 N1 91.25(10)
O1 Re1 N2 91.54(11)
O3 Re1 N2 85.67(10)
N1 Re1 N2 82.75(10)
O1 Re1 P1 86.07(7)
O3 Re1 P1 96.27(7)
N1 Re1 P1 90.10(8)
N2 Re1 P1 172.64(8)
O1 Re1 P2 97.22(7)
O3 Re1 P2 86.23(7)
N1 Re1 P2 172.01(8)
N2 Re1 P2 89.49(8)
P1 Re1 P2 97.72(3)
C25 P1 C31 105.68(17)
C25 P1 C19 103.16(15)
C31 P1 C19 99.92(16)
C25 P1 Re1 116.39(12)
C31 P1 Re1 121.09(12)
C19 P1 Re1 107.96(10)
C37 P2 C43 106.12(17)
C37 P2 C49 100.35(16)
C43 P2 C49 102.71(15)
C37 P2 Re1 120.32(12)
C43 P2 Re1 116.21(12)
C49 P2 Re1 108.61(11)
C1 O1 Re1 134.1(2)
C7 O2 C8 107.1(3)
C10 O3 Re1 133.8(2)
C16 O4 C17 107.3(3)
C7 N1 C9 107.6(3)
C7 N1 Re1 129.5(2)
C9 N1 Re1 122.6(2)
C16 N2 C18 108.4(3)
C16 N2 Re1 128.0(3)
C18 N2 Re1 123.4(2)
O1 C1 C2 123.6(3)
O1 C1 C6 116.9(3)
C2 C1 C6 119.4(3)
C1 C2 C3 118.6(4)
C1 C2 C7 122.1(3)
C3 C2 C7 119.2(4)
C4 C3 C2 121.4(4)
C4 C3 H3A 119.3
C2 C3 H3A 119.3
C3 C4 C5 119.5(4)
C3 C4 H4A 120.3
C5 C4 H4A 120.3
C6 C5 C4 121.4(4)
C6 C5 H5A 119.3
C4 C5 H5A 119.3
C5 C6 C1 119.7(4)
C5 C6 H6A 120.2
C1 C6 H6A 120.2
N1 C7 O2 116.8(3)
N1 C7 C2 125.5(3)
O2 C7 C2 117.6(3)
O2 C8 C9 104.6(3)
O2 C8 H8A 110.8
C9 C8 H8A 110.8
O2 C8 H8B 110.8
C9 C8 H8B 110.8
H8A C8 H8B 108.9
N1 C9 C8 103.8(3)
N1 C9 H9A 111.0
C8 C9 H9A 111.0
N1 C9 H9B 111.0
C8 C9 H9B 111.0
H9A C9 H9B 109.0
O3 C10 C15 117.7(3)
O3 C10 C11 122.6(3)
C15 C10 C11 119.7(3)
C10 C11 C12 117.5(4)
C10 C11 C16 123.5(3)
C12 C11 C16 118.9(4)
C13 C12 C11 121.9(4)
C13 C12 H12A 119.1
C11 C12 H12A 119.1
C12 C13 C14 119.3(4)
C12 C13 H13A 120.3
C14 C13 H13A 120.3
C15 C14 C13 120.7(4)
C15 C14 H14A 119.6
C13 C14 H14A 119.6
C14 C15 C10 120.8(4)
C14 C15 H15A 119.6
C10 C15 H15A 119.6
N2 C16 O4 115.9(4)
N2 C16 C11 126.2(3)
O4 C16 C11 117.9(3)
O4 C17 C18 104.5(3)
O4 C17 H17A 110.8
C18 C17 H17A 110.8
O4 C17 H17B 110.8
C18 C17 H17B 110.8
H17A C17 H17B 108.9
N2 C18 C17 103.5(3)
N2 C18 H18A 111.1
C17 C18 H18A 111.1
N2 C18 H18B 111.1
C17 C18 H18B 111.1
H18A C18 H18B 109.0
C24 C19 C20 118.4(3)
C24 C19 P1 122.9(3)
C20 C19 P1 118.4(3)
C21 C20 C19 120.5(3)
C21 C20 H20A 119.8
C19 C20 H20A 119.8
C22 C21 C20 120.3(4)
C22 C21 H21A 119.9
C20 C21 H21A 119.9
C21 C22 C23 120.2(3)
C21 C22 H22A 119.9
C23 C22 H22A 119.9
C22 C23 C24 119.9(3)
C22 C23 H23A 120.1
C24 C23 H23A 120.1
C19 C24 C23 120.8(3)
C19 C24 H24A 119.6
C23 C24 H24A 119.6
C30 C25 C26 119.1(3)
C30 C25 P1 123.7(3)
C26 C25 P1 117.1(3)
C25 C26 C27 120.6(4)
C25 C26 H26A 119.7
C27 C26 H26A 119.7
C26 C27 C28 119.4(4)
C26 C27 H27A 120.3
C28 C27 H27A 120.3
C29 C28 C27 120.0(4)
C29 C28 H28A 120.0
C27 C28 H28A 120.0
C28 C29 C30 120.2(4)
C28 C29 H29A 119.9
C30 C29 H29A 119.9
C25 C30 C29 120.7(4)
C25 C30 H30A 119.6
C29 C30 H30A 119.6
C36 C31 C32 118.3(3)
C36 C31 P1 121.3(3)
C32 C31 P1 120.2(3)
C33 C32 C31 120.5(4)
C33 C32 H32A 119.7
C31 C32 H32A 119.7
C34 C33 C32 120.4(4)
C34 C33 H33A 119.8
C32 C33 H33A 119.8
C35 C34 C33 119.7(4)
C35 C34 H34A 120.2
C33 C34 H34A 120.2
C34 C35 C36 120.6(4)
C34 C35 H35A 119.7
C36 C35 H35A 119.7
C31 C36 C35 120.5(4)
C31 C36 H36A 119.8
C35 C36 H36A 119.8
C38 C37 C42 117.9(3)
C38 C37 P2 121.8(3)
C42 C37 P2 120.1(3)
C37 C38 C39 120.8(4)
C37 C38 H38A 119.6
C39 C38 H38A 119.6
C40 C39 C38 119.8(4)
C40 C39 H39A 120.1
C38 C39 H39A 120.1
C39 C40 C41 120.2(4)
C39 C40 H40A 119.9
C41 C40 H40A 119.9
C42 C41 C40 119.7(4)
C42 C41 H41A 120.1
C40 C41 H41A 120.1
C41 C42 C37 121.5(4)
C41 C42 H42A 119.2
C37 C42 H42A 119.2
C44 C43 C48 118.8(3)
C44 C43 P2 123.4(3)
C48 C43 P2 117.8(3)
C43 C44 C45 120.5(4)
C43 C44 H44A 119.8
C45 C44 H44A 119.8
C46 C45 C44 120.0(4)
C46 C45 H45A 120.0
C44 C45 H45A 120.0
C45 C46 C47 120.5(4)
C45 C46 H46A 119.7
C47 C46 H46A 119.7
C46 C47 C48 119.6(4)
C46 C47 H47A 120.2
C48 C47 H47A 120.2
C47 C48 C43 120.6(4)
C47 C48 H48A 119.7
C43 C48 H48A 119.7
C50 C49 C54 117.9(3)
C50 C49 P2 123.6(3)
C54 C49 P2 118.4(3)
C51 C50 C49 121.5(3)
C51 C50 H50A 119.3
C49 C50 H50A 119.3
C50 C51 C52 119.4(4)
C50 C51 H51A 120.3
C52 C51 H51A 120.3
C53 C52 C51 120.3(3)
C53 C52 H52A 119.8
C51 C52 H52A 119.8
C52 C53 C54 119.9(3)
C52 C53 H53A 120.1
C54 C53 H53A 120.1
C53 C54 C49 121.0(3)
C53 C54 H54A 119.5
C49 C54 H54A 119.5
F3 C55 F2 103.1(8)
F3 C55 F1 104.0(8)
F2 C55 F1 98.5(7)
F3 C55 S1 113.1(7)
F2 C55 S1 116.9(7)
F1 C55 S1 118.9(7)
O7 S1 O5 116.0(6)
O7 S1 O6 115.6(6)
O5 S1 O6 113.8(5)
O7 S1 C55 101.8(5)
O5 S1 C55 104.5(5)
O6 S1 C55 102.5(5)
F3B C55B F2B 105.2(10)
F3B C55B F1B 109.0(11)
F2B C55B F1B 102.1(9)
F3B C55B S1B 110.9(9)
F2B C55B S1B 117.8(9)
F1B C55B S1B 111.2(8)
O7B S1B O6B 116.6(8)
O7B S1B O5B 109.2(8)
O6B S1B O5B 110.3(8)
O7B S1B C55B 105.8(7)
O6B S1B C55B 111.0(8)
O5B S1B C55B 103.0(7)

loop_
_geom_bond_atom_site_label_1
_geom_bond_atom_site_label_2
_geom_bond_distance
Re1 O1 1.980(2)
Re1 O3 1.986(2)
Re1 N1 2.105(3)
Re1 N2 2.110(3)
Re1 P1 2.4558(9)
Re1 P2 2.4687(9)
P1 C25 1.830(3)
P1 C31 1.831(4)
P1 C19 1.844(3)
P2 C37 1.825(4)
P2 C43 1.830(4)
P2 C49 1.844(3)
O1 C1 1.336(4)
O2 C7 1.341(4)
O2 C8 1.454(5)
O3 C10 1.338(4)
O4 C16 1.350(5)
O4 C17 1.445(6)
N1 C7 1.292(5)
N1 C9 1.479(4)
N2 C16 1.297(5)
N2 C18 1.463(5)
C1 C2 1.407(6)
C1 C6 1.414(5)
C2 C3 1.412(5)
C2 C7 1.450(6)
C3 C4 1.368(6)
C3 H3A 0.9500
C4 C5 1.388(6)
C4 H4A 0.9500
C5 C6 1.376(6)
C5 H5A 0.9500
C6 H6A 0.9500
C8 C9 1.522(5)
C8 H8A 0.9900
C8 H8B 0.9900
C9 H9A 0.9900
C9 H9B 0.9900
C10 C15 1.398(6)
C10 C11 1.407(6)
C11 C12 1.417(5)
C11 C16 1.433(6)
C12 C13 1.367(7)
C12 H12A 0.9500
C13 C14 1.390(7)
C13 H13A 0.9500
C14 C15 1.362(6)
C14 H14A 0.9500
C15 H15A 0.9500
C17 C18 1.534(6)
C17 H17A 0.9900
C17 H17B 0.9900
C18 H18A 0.9900
C18 H18B 0.9900
C19 C24 1.387(5)
C19 C20 1.393(5)
C20 C21 1.388(5)
C20 H20A 0.9500
C21 C22 1.365(5)
C21 H21A 0.9500
C22 C23 1.380(5)
C22 H22A 0.9500
C23 C24 1.388(5)
C23 H23A 0.9500
C24 H24A 0.9500
C25 C30 1.386(6)
C25 C26 1.393(6)
C26 C27 1.393(5)
C26 H26A 0.9500
C27 C28 1.399(6)
C27 H27A 0.9500
C28 C29 1.380(7)
C28 H28A 0.9500
C29 C30 1.387(6)
C29 H29A 0.9500
C30 H30A 0.9500
C31 C36 1.387(5)
C31 C32 1.401(5)
C32 C33 1.380(6)
C32 H32A 0.9500
C33 C34 1.380(7)
C33 H33A 0.9500
C34 C35 1.370(6)
C34 H34A 0.9500
C35 C36 1.390(6)
C35 H35A 0.9500
C36 H36A 0.9500
C37 C38 1.383(5)
C37 C42 1.400(5)
C38 C39 1.396(6)
C38 H38A 0.9500
C39 C40 1.377(6)
C39 H39A 0.9500
C40 C41 1.381(6)
C40 H40A 0.9500
C41 C42 1.374(6)
C41 H41A 0.9500
C42 H42A 0.9500
C43 C44 1.395(5)
C43 C48 1.396(5)
C44 C45 1.399(6)
C44 H44A 0.9500
C45 C46 1.372(6)
C45 H45A 0.9500
C46 C47 1.391(6)
C46 H46A 0.9500
C47 C48 1.395(6)
C47 H47A 0.9500
C48 H48A 0.9500
C49 C50 1.390(5)
C49 C54 1.402(5)
C50 C51 1.384(5)
C50 H50A 0.9500
C51 C52 1.391(6)
C51 H51A 0.9500
C52 C53 1.377(6)
C52 H52A 0.9500
C53 C54 1.385(5)
C53 H53A 0.9500
C54 H54A 0.9500
C55 F3 1.340(11)
C55 F2 1.361(10)
C55 F1 1.391(10)
C55 S1 1.665(8)
S1 O7 1.412(6)
S1 O5 1.426(6)
S1 O6 1.451(6)
C55B F3B 1.326(13)
C55B F2B 1.336(11)
C55B F1B 1.373(11)
C55B S1B 1.621(9)
S1B O7B 1.421(8)
S1B O6B 1.433(8)
S1B O5B 1.461(8)
